data_7035397
loop_
_publ_author_name
'Lachachi, M. Belhadj'
'Benabdallah, Tayeb'
'Aguiar, Pedro M.'
'Youcef, M. Hadj'
'Whitwood, Adrian C.'
'Lynam, Jason M.'

_publ_section_title
;
 Synthesis of a series of new platinum organometallic complexes derived
 from bidentate Schiff-base ligands and their catalytic activity in the
 hydrosilylation and dehydrosilylation of styrene.
;
_journal_issue 26
_journal_name_full 'Dalton transactions (Cambridge, England : 2003)'
_journal_page_first 11919
_journal_page_last 11928
_journal_paper_doi 10.1039/c5dt01407g
_journal_volume 44
_journal_year 2015
_chemical_formula_moiety 'C17 H12 N2 O3'
_chemical_formula_sum 'C17 H12 N2 O3'
_chemical_formula_weight 292.29
_chemical_name_systematic
;
 ? 
;
_space_group_crystal_system monoclinic
_space_group_IT_number 14
_space_group_name_Hall '-P 2ybc'
_space_group_name_H-M_alt 'P 1 21/c 1'
_symmetry_space_group_name_Hall '-P 2ybc'
_symmetry_space_group_name_H-M 'P 1 21/c 1'
_atom_sites_solution_hydrogens geom
_atom_sites_solution_primary direct
_atom_sites_solution_secondary difmap
_audit_creation_date 2013-04-24
_audit_creation_method
;
  Olex2 1.2
  (compiled Apr 23 2013 17:59:47, GUI svn.r4465)
;
_audit_update_record
;
2015-03-20 deposited with the CCDC.
2015-05-26 downloaded from the CCDC.
;
_cell_angle_alpha 90.00
_cell_angle_beta 98.087(3)
_cell_angle_gamma 90.00
_cell_formula_units_Z 4
_cell_length_a 8.0204(2)
_cell_length_b 12.7917(3)
_cell_length_c 13.0855(4)
_cell_measurement_reflns_used 5965
_cell_measurement_temperature 110.00(10)
_cell_measurement_theta_max 32.0000
_cell_measurement_theta_min 3.5370
_cell_volume 1329.15(6)
_computing_cell_refinement
;
CrysAlisPro, Agilent Technologies,
Version 1.171.36.28 (release 01-02-2013 CrysAlis171 .NET)
(compiled Feb  1 2013,16:14:44)
;
_computing_data_collection
;
CrysAlisPro, Agilent Technologies,
Version 1.171.36.28 (release 01-02-2013 CrysAlis171 .NET)
(compiled Feb  1 2013,16:14:44)
;
_computing_data_reduction
;
CrysAlisPro, Agilent Technologies,
Version 1.171.36.28 (release 01-02-2013 CrysAlis171 .NET)
(compiled Feb  1 2013,16:14:44)
;
_computing_molecular_graphics
;
O. V. Dolomanov, L. J. Bourhis, R. J. Gildea, J. A. K. Howard and H. Puschmann,
OLEX2: a complete structure solution, refinement and analysis program.
J. Appl. Cryst. (2009). 42, 339-341.
;
_computing_publication_material
;
O. V. Dolomanov, L. J. Bourhis, R. J. Gildea, J. A. K. Howard and H. Puschmann,
OLEX2: a complete structure solution, refinement and analysis program.
J. Appl. Cryst. (2009). 42, 339-341.
;
_computing_structure_refinement
;
SHELXL, G.M. Sheldrick, Acta Cryst.
(2008). A64, 112-122
;
_computing_structure_solution
;
SHELXS, G.M. Sheldrick, Acta Cryst.
(2008). A64, 112-122
;
_diffrn_ambient_temperature 110.00(10)
_diffrn_detector_area_resol_mean 16.1450
_diffrn_measured_fraction_theta_full 0.9985
_diffrn_measured_fraction_theta_max 0.9988
_diffrn_measurement_details
;
  1 omega  -74.00  -41.00   1.0000   40.0000
omega____ theta____ kappa____ phi______ frames
    -      -24.9177 -178.0000  -90.0000 33

  2 omega   77.00  102.00   1.0000   40.0000
omega____ theta____ kappa____ phi______ frames
    -       26.4802  178.0000  -60.0000 25

  3 omega  -15.00   43.00   1.0000   40.0000
omega____ theta____ kappa____ phi______ frames
    -       26.4802  -57.0000   90.0000 58

  4 omega  -14.00   94.00   1.0000   40.0000
omega____ theta____ kappa____ phi______ frames
    -       26.4802   19.0000  -60.0000 108

  5 omega  -42.00   22.00   1.0000   40.0000
omega____ theta____ kappa____ phi______ frames
    -       26.4802  -57.0000  -60.0000 64

  6 omega   -4.00   97.00   1.0000   40.0000
omega____ theta____ kappa____ phi______ frames
    -       26.4802   77.0000   60.0000 101
;
_diffrn_measurement_device_type 'SuperNova, Single source at offset, Eos'
_diffrn_measurement_method '\w scans'
_diffrn_orient_matrix_UB_11 0.0118209000
_diffrn_orient_matrix_UB_12 -0.0416222000
_diffrn_orient_matrix_UB_13 -0.0340851000
_diffrn_orient_matrix_UB_21 0.0633000000
_diffrn_orient_matrix_UB_22 -0.0213503000
_diffrn_orient_matrix_UB_23 0.0375210000
_diffrn_orient_matrix_UB_31 -0.0618797000
_diffrn_orient_matrix_UB_32 -0.0297987000
_diffrn_orient_matrix_UB_33 0.0206957000
_diffrn_radiation_monochromator mirror
_diffrn_radiation_type 'Mo K\a'
_diffrn_radiation_wavelength 0.7107
_diffrn_reflns_av_R_equivalents 0.0253
_diffrn_reflns_av_unetI/netI 0.0271
_diffrn_reflns_limit_h_max 11
_diffrn_reflns_limit_h_min -11
_diffrn_reflns_limit_k_max 18
_diffrn_reflns_limit_k_min -18
_diffrn_reflns_limit_l_max 18
_diffrn_reflns_limit_l_min -17
_diffrn_reflns_number 12067
_diffrn_reflns_theta_full 30.03
_diffrn_reflns_theta_max 30.03
_diffrn_reflns_theta_min 3.02
_diffrn_source 'SuperNova (Mo) X-ray Source'
_exptl_absorpt_coefficient_mu 0.102
_exptl_absorpt_correction_T_max 0.992
_exptl_absorpt_correction_T_min 0.984
_exptl_absorpt_correction_type analytical
_exptl_absorpt_process_details
;
CrysAlisPro, Agilent Technologies,
Version 1.171.36.28 (release 01-02-2013 CrysAlis171 .NET)
(compiled Feb  1 2013,16:14:44)
Analytical numeric absorption correction using a multifaceted crystal
            model based on expressions derived by R.C. Clark & J.S. Reid.
(Clark, R. C. & Reid, J. S. (1995). Acta Cryst. A51, 887-897)
;
_exptl_crystal_colour 'clear dark red'
_exptl_crystal_colour_lustre clear
_exptl_crystal_colour_modifier dark
_exptl_crystal_colour_primary red
_exptl_crystal_density_diffrn 1.461
_exptl_crystal_density_method 'not measured'
_exptl_crystal_description plank
_exptl_crystal_F_000 608
_exptl_crystal_size_max 0.2591
_exptl_crystal_size_mid 0.1209
_exptl_crystal_size_min 0.0853
_refine_diff_density_max 0.391
_refine_diff_density_min -0.295
_refine_diff_density_rms 0.056
_refine_ls_extinction_method none
_refine_ls_goodness_of_fit_ref 1.073
_refine_ls_hydrogen_treatment mixed
_refine_ls_matrix_type full
_refine_ls_number_parameters 203
_refine_ls_number_reflns 3892
_refine_ls_number_restraints 0
_refine_ls_restrained_S_all 1.073
_refine_ls_R_factor_all 0.0512
_refine_ls_R_factor_gt 0.0441
_refine_ls_shift/su_max 0.001
_refine_ls_shift/su_mean 0.000
_refine_ls_structure_factor_coef Fsqd
_refine_ls_weighting_details 'calc w=1/[\s^2^(Fo^2^)+(0.0635P)^2^+0.5531P] where P=(Fo^2^+2Fc^2^)/3'
_refine_ls_weighting_scheme calc
_refine_ls_wR_factor_gt 0.1245
_refine_ls_wR_factor_ref 0.1302
_reflns_number_gt 3342
_reflns_number_total 3892
_reflns_threshold_expression >2sigma(I)
_cod_data_source_file c5dt01407g2.cif
_cod_data_source_block '[3a]'
_cod_depositor_comments 'Adding full bibliography for 7035397--7035401.cif.'
_cod_database_code 7035397
_chemical_oxdiff_formula 'C17 H12 N2 O3'
_chemical_oxdiff_usercomment 'Med L1-Ni Complex'
_reflns_odcompleteness_completeness 99.85
_reflns_odcompleteness_iscentric 1
_reflns_odcompleteness_theta 29.97
_olex2_refinement_description
;
1. Fixed Uiso
 At 1.2 times of:
  All C(H) groups
2.a Aromatic/amide H refined with riding coordinates:
 C2(H2), C3(H3), C5(H5), C6(H6), C7(H7), C8(H8), C11(H11), C13(H13), C14(H14),
 C16(H16), C17(H17)
;

loop_
_space_group_symop_id
_space_group_symop_operation_xyz
1 'x, y, z'
2 '-x, y+1/2, -z+1/2'
3 '-x, -y, -z'
4 'x, -y-1/2, z-1/2'

loop_
_atom_site_label
_atom_site_type_symbol
_atom_site_fract_x
_atom_site_fract_y
_atom_site_fract_z
_atom_site_U_iso_or_equiv
_atom_site_adp_type
_atom_site_occupancy
_atom_site_symmetry_multiplicity
_atom_site_calc_flag
_atom_site_refinement_flags
C1 C 0.61062(15) 1.01276(9) 0.16017(9) 0.0169(2) Uani 1 1 d .
C2 C 0.53469(17) 1.08363(10) 0.22606(10) 0.0212(3) Uani 1 1 d .
H2 H 0.4863 1.0563 0.2827 0.025 Uiso 1 1 calc R
C3 C 0.53081(16) 1.18746(10) 0.20922(10) 0.0202(2) Uani 1 1 d .
H3 H 0.4815 1.2316 0.2551 0.024 Uiso 1 1 calc R
C4 C 0.59881(15) 1.23346(9) 0.12409(9) 0.0166(2) Uani 1 1 d .
C5 C 0.59176(15) 1.34246(9) 0.11052(10) 0.0210(3) Uani 1 1 d .
H5 H 0.5425 1.3847 0.1580 0.025 Uiso 1 1 calc R
C6 C 0.65523(16) 1.38844(9) 0.02952(11) 0.0224(3) Uani 1 1 d .
H6 H 0.6505 1.4622 0.0208 0.027 Uiso 1 1 calc R
C7 C 0.72703(16) 1.32563(10) -0.04021(10) 0.0206(2) Uani 1 1 d .
H7 H 0.7718 1.3572 -0.0962 0.025 Uiso 1 1 calc R
C8 C 0.73357(15) 1.21825(9) -0.02866(9) 0.0183(2) Uani 1 1 d .
H8 H 0.7812 1.1769 -0.0775 0.022 Uiso 1 1 calc R
C9 C 0.67081(14) 1.16911(9) 0.05425(9) 0.0147(2) Uani 1 1 d .
C10 C 0.67826(14) 1.05667(9) 0.07227(9) 0.0147(2) Uani 1 1 d .
C11 C 0.74817(14) 0.98995(9) 0.00597(9) 0.0154(2) Uani 1 1 d .
H11 H 0.7919 1.0187 -0.0517 0.019 Uiso 1 1 calc R
C12 C 0.82108(14) 0.81176(9) -0.03969(9) 0.0151(2) Uani 1 1 d .
C13 C 0.88788(15) 0.83626(9) -0.12951(9) 0.0164(2) Uani 1 1 d .
H13 H 0.8920 0.9069 -0.1514 0.020 Uiso 1 1 calc R
C14 C 0.94824(15) 0.75721(9) -0.18662(9) 0.0165(2) Uani 1 1 d .
H14 H 0.9944 0.7729 -0.2478 0.020 Uiso 1 1 calc R
C15 C 0.94033(15) 0.65481(9) -0.15312(9) 0.0160(2) Uani 1 1 d .
C16 C 0.87558(15) 0.62892(9) -0.06363(9) 0.0175(2) Uani 1 1 d .
H16 H 0.8724 0.5582 -0.0419 0.021 Uiso 1 1 calc R
C17 C 0.81592(15) 0.70768(9) -0.00685(9) 0.0173(2) Uani 1 1 d .
H17 H 0.7712 0.6914 0.0547 0.021 Uiso 1 1 calc R
N1 N 0.75569(13) 0.88680(8) 0.02095(8) 0.0162(2) Uani 1 1 d .
H1 H 0.708(3) 0.8688(16) 0.0785(16) 0.045(6) Uiso 1 1 d .
N2 N 1.00371(13) 0.57164(8) -0.21254(8) 0.0187(2) Uani 1 1 d .
O1 O 0.61602(13) 0.91584(7) 0.18056(7) 0.0230(2) Uani 1 1 d .
O2 O 1.05595(13) 0.59411(7) -0.29371(7) 0.0255(2) Uani 1 1 d .
O3 O 1.00291(14) 0.48160(7) -0.17915(8) 0.0289(2) Uani 1 1 d .

loop_
_atom_site_aniso_label
_atom_site_aniso_U_11
_atom_site_aniso_U_22
_atom_site_aniso_U_33
_atom_site_aniso_U_23
_atom_site_aniso_U_13
_atom_site_aniso_U_12
C1 0.0189(5) 0.0161(5) 0.0160(5) -0.0001(4) 0.0031(4) 0.0005(4)
C2 0.0269(6) 0.0205(6) 0.0177(5) 0.0000(4) 0.0087(4) 0.0009(5)
C3 0.0227(6) 0.0196(6) 0.0193(5) -0.0033(4) 0.0063(4) 0.0019(4)
C4 0.0161(5) 0.0141(5) 0.0196(5) -0.0022(4) 0.0024(4) 0.0009(4)
C5 0.0188(6) 0.0151(5) 0.0295(6) -0.0040(5) 0.0050(5) 0.0011(4)
C6 0.0205(6) 0.0132(5) 0.0334(7) 0.0014(5) 0.0037(5) 0.0009(4)
C7 0.0208(6) 0.0172(5) 0.0235(6) 0.0037(4) 0.0025(4) -0.0011(4)
C8 0.0198(5) 0.0161(5) 0.0191(5) 0.0003(4) 0.0034(4) 0.0001(4)
C9 0.0135(5) 0.0135(5) 0.0168(5) -0.0012(4) 0.0009(4) 0.0004(4)
C10 0.0161(5) 0.0129(5) 0.0151(5) -0.0010(4) 0.0016(4) -0.0001(4)
C11 0.0157(5) 0.0140(5) 0.0166(5) -0.0008(4) 0.0023(4) -0.0005(4)
C12 0.0158(5) 0.0131(5) 0.0165(5) -0.0006(4) 0.0028(4) 0.0004(4)
C13 0.0193(5) 0.0119(5) 0.0183(5) 0.0012(4) 0.0041(4) 0.0007(4)
C14 0.0196(5) 0.0148(5) 0.0158(5) 0.0009(4) 0.0048(4) -0.0001(4)
C15 0.0185(5) 0.0127(5) 0.0170(5) -0.0019(4) 0.0038(4) 0.0008(4)
C16 0.0213(6) 0.0127(5) 0.0193(5) 0.0006(4) 0.0056(4) -0.0005(4)
C17 0.0211(5) 0.0144(5) 0.0177(5) 0.0011(4) 0.0070(4) -0.0006(4)
N1 0.0193(5) 0.0136(4) 0.0168(4) -0.0007(3) 0.0059(4) 0.0009(4)
N2 0.0229(5) 0.0148(4) 0.0190(5) -0.0018(4) 0.0056(4) 0.0006(4)
O1 0.0336(5) 0.0152(4) 0.0221(4) 0.0023(3) 0.0108(4) 0.0014(4)
O2 0.0367(5) 0.0213(4) 0.0211(4) -0.0017(3) 0.0137(4) 0.0008(4)
O3 0.0480(6) 0.0123(4) 0.0293(5) 0.0003(4) 0.0154(4) 0.0039(4)

loop_
_atom_type_symbol
_atom_type_description
_atom_type_scat_dispersion_real
_atom_type_scat_dispersion_imag
_atom_type_scat_source
C C 0.0033 0.0016 'International Tables Vol C Tables 4.2.6.8 and 6.1.1.4'
H H 0.0000 0.0000 'International Tables Vol C Tables 4.2.6.8 and 6.1.1.4'
N N 0.0061 0.0033 'International Tables Vol C Tables 4.2.6.8 and 6.1.1.4'
O O 0.0106 0.0060 'International Tables Vol C Tables 4.2.6.8 and 6.1.1.4'

loop_
_exptl_crystal_face_index_h
_exptl_crystal_face_index_k
_exptl_crystal_face_index_l
_exptl_crystal_face_perp_dist
_exptl_oxdiff_crystal_face_indexfrac_h
_exptl_oxdiff_crystal_face_indexfrac_k
_exptl_oxdiff_crystal_face_indexfrac_l
_exptl_oxdiff_crystal_face_x
_exptl_oxdiff_crystal_face_y
_exptl_oxdiff_crystal_face_z
0 -1 -1 0.0426 0.0019 -0.9923 -1.0110 0.0758 -0.0166 0.0085
-1 1 0 0.0996 -1.0010 0.9935 0.0109 -0.0536 -0.0842 0.0326
1 0 2 0.0852 0.9990 -0.0056 2.0016 -0.0562 0.1385 -0.0202
-1 0 -1 0.0807 -0.9991 0.0012 -1.0001 0.0222 -0.1008 0.0411
1 0 0 0.1073 0.9993 0.0032 -0.0014 0.0117 0.0631 -0.0620
0 -1 1 0.0512 0.0016 -1.0011 0.9919 0.0079 0.0587 0.0503
0 1 -1 0.0697 -0.0016 1.0011 -0.9919 -0.0079 -0.0587 -0.0503
0 1 1 0.0426 -0.0019 0.9923 1.0110 -0.0758 0.0166 -0.0085

loop_
_geom_angle_atom_site_label_1
_geom_angle_atom_site_label_2
_geom_angle_atom_site_label_3
_geom_angle
C2 C1 C10 117.80(10)
O1 C1 C2 119.55(11)
O1 C1 C10 122.65(11)
C1 C2 H2 119.2
C3 C2 C1 121.59(12)
C3 C2 H2 119.2
C2 C3 H3 119.0
C2 C3 C4 121.98(11)
C4 C3 H3 119.0
C5 C4 C3 119.49(11)
C5 C4 C9 120.61(11)
C9 C4 C3 119.90(10)
C4 C5 H5 119.7
C6 C5 C4 120.68(12)
C6 C5 H5 119.7
C5 C6 H6 120.3
C5 C6 C7 119.31(11)
C7 C6 H6 120.3
C6 C7 H7 119.6
C8 C7 C6 120.81(12)
C8 C7 H7 119.6
C7 C8 H8 119.5
C7 C8 C9 121.08(11)
C9 C8 H8 119.5
C4 C9 C10 118.79(10)
C8 C9 C4 117.51(10)
C8 C9 C10 123.69(10)
C1 C10 C9 119.90(10)
C11 C10 C1 119.04(10)
C11 C10 C9 121.06(10)
C10 C11 H11 119.0
N1 C11 C10 121.97(11)
N1 C11 H11 119.0
C13 C12 C17 120.23(10)
N1 C12 C13 123.02(10)
N1 C12 C17 116.74(10)
C12 C13 H13 120.1
C14 C13 C12 119.72(10)
C14 C13 H13 120.1
C13 C14 H14 120.5
C13 C14 C15 118.99(11)
C15 C14 H14 120.5
C14 C15 C16 122.16(11)
C14 C15 N2 119.25(11)
C16 C15 N2 118.59(10)
C15 C16 H16 120.6
C17 C16 C15 118.74(11)
C17 C16 H16 120.6
C12 C17 H17 119.9
C16 C17 C12 120.14(11)
C16 C17 H17 119.9
C11 N1 C12 127.62(11)
C11 N1 H1 110.6(13)
C12 N1 H1 121.8(13)
O2 N2 C15 118.62(10)
O2 N2 O3 122.98(11)
O3 N2 C15 118.40(10)

loop_
_geom_bond_atom_site_label_1
_geom_bond_atom_site_label_2
_geom_bond_distance
C1 C2 1.4436(17)
C1 C10 1.4520(16)
C1 O1 1.2677(14)
C2 H2 0.9500
C2 C3 1.3460(17)
C3 H3 0.9500
C3 C4 1.4337(17)
C4 C5 1.4058(16)
C4 C9 1.4123(16)
C5 H5 0.9500
C5 C6 1.3713(19)
C6 H6 0.9500
C6 C7 1.3991(19)
C7 H7 0.9500
C7 C8 1.3821(16)
C8 H8 0.9500
C8 C9 1.4067(16)
C9 C10 1.4574(15)
C10 C11 1.3901(16)
C11 H11 0.9500
C11 N1 1.3339(14)
C12 C13 1.3942(16)
C12 C17 1.4013(15)
C12 N1 1.3940(15)
C13 H13 0.9500
C13 C14 1.3846(16)
C14 H14 0.9500
C14 C15 1.3856(16)
C15 C16 1.3863(17)
C15 N2 1.4512(15)
C16 H16 0.9500
C16 C17 1.3770(16)
C17 H17 0.9500
N1 H1 0.92(2)
N2 O2 1.2295(14)
N2 O3 1.2322(14)

loop_
_geom_torsion_atom_site_label_1
_geom_torsion_atom_site_label_2
_geom_torsion_atom_site_label_3
_geom_torsion_atom_site_label_4
_geom_torsion
C1 C2 C3 C4 1.2(2)
C1 C10 C11 N1 -0.32(17)
C2 C1 C10 C9 1.13(16)
C2 C1 C10 C11 -178.34(10)
C2 C3 C4 C5 -179.78(12)
C2 C3 C4 C9 0.75(19)
C3 C4 C5 C6 -179.73(12)
C3 C4 C9 C8 179.16(11)
C3 C4 C9 C10 -1.63(16)
C4 C5 C6 C7 0.21(19)
C4 C9 C10 C1 0.67(16)
C4 C9 C10 C11 -179.86(10)
C5 C4 C9 C8 -0.29(16)
C5 C4 C9 C10 178.91(11)
C5 C6 C7 C8 0.42(19)
C6 C7 C8 C9 -1.01(18)
C7 C8 C9 C4 0.93(17)
C7 C8 C9 C10 -178.23(11)
C8 C9 C10 C1 179.82(11)
C8 C9 C10 C11 -0.72(17)
C9 C4 C5 C6 -0.27(18)
C9 C10 C11 N1 -179.78(10)
C10 C1 C2 C3 -2.08(18)
C10 C11 N1 C12 179.55(11)
C12 C13 C14 C15 0.21(17)
C13 C12 C17 C16 -0.53(18)
C13 C12 N1 C11 -1.20(19)
C13 C14 C15 C16 -0.71(18)
C13 C14 C15 N2 -179.87(10)
C14 C15 C16 C17 0.59(18)
C14 C15 N2 O2 -3.22(17)
C14 C15 N2 O3 176.69(11)
C15 C16 C17 C12 0.04(18)
C16 C15 N2 O2 177.60(11)
C16 C15 N2 O3 -2.50(17)
C17 C12 C13 C14 0.40(17)
C17 C12 N1 C11 179.36(11)
N1 C12 C13 C14 -179.02(11)
N1 C12 C17 C16 178.92(11)
N2 C15 C16 C17 179.75(11)
O1 C1 C2 C3 177.92(12)
O1 C1 C10 C9 -178.87(11)
O1 C1 C10 C11 1.66(17)
